data_7118389
loop_
_publ_author_name
'Paquet, C.'
'Lacelle, T.'
'Deore, B.'
'Kell, A. J.'
'Liu, X.'
'Korobkov, I.'
'Malenfant, P. R. L.'

_publ_section_title
;
 Pyridine-copper(ii) formates for the generation of high conductivity
 copper films at low temperatures.
;
_journal_issue 12
_journal_name_full 'Chemical communications (Cambridge, England)'
_journal_page_first 2605
_journal_page_last 2608
_journal_paper_doi 10.1039/c5cc07737k
_journal_volume 52
_journal_year 2016
_chemical_compound_source acetonitrile
_chemical_formula_sum 'C20 H28 Cu N2 O4'
_chemical_formula_weight 423.98
_chemical_name_systematic
; 
 ? 
;
_space_group_crystal_system triclinic
_space_group_IT_number 2
_space_group_name_Hall '-P 1'
_space_group_name_H-M_alt 'P -1'
_symmetry_space_group_name_Hall '-P 1'
_symmetry_space_group_name_H-M 'P -1'
_atom_sites_solution_hydrogens geom
_audit_creation_method SHELXL-2013
_audit_update_record
;
2015-07-17 deposited with the CCDC.
2016-01-04 downloaded from the CCDC.
;
_cell_angle_alpha 72.4479(15)
_cell_angle_beta 68.0319(15)
_cell_angle_gamma 85.0439(16)
_cell_formula_units_Z 1
_cell_length_a 7.5787(2)
_cell_length_b 8.0875(2)
_cell_length_c 9.6138(3)
_cell_measurement_reflns_used 4435
_cell_measurement_temperature 200(2)
_cell_measurement_theta_max 28.36
_cell_measurement_theta_min 2.39
_cell_volume 520.80(3)
_computing_cell_refinement 'APEX II, Bruker (2009)'
_computing_data_collection 'APEX II, Bruker (2009)'
_computing_data_reduction 'XPREP, Bruker (2009)'
_computing_molecular_graphics 'SHELXTL, Bruker (2004)'
_computing_publication_material 'SHELXTL, Bruker (2004)'
_computing_structure_refinement 'SHELXL-2013 (Sheldrick, 2013)'
_computing_structure_solution 'SHELXS-03 (Sheldrick, 2003)'
_diffrn_ambient_temperature 200(2)
_diffrn_measured_fraction_theta_full 0.975
_diffrn_measured_fraction_theta_max 0.969
_diffrn_measurement_device_type 'Bruker APEX-II CCD'
_diffrn_measurement_method '\f and \w scans'
_diffrn_radiation_type MoK\a
_diffrn_radiation_wavelength 0.71073
_diffrn_reflns_av_R_equivalents 0.0121
_diffrn_reflns_av_unetI/netI 0.0163
_diffrn_reflns_laue_measured_fraction_full 0.975
_diffrn_reflns_laue_measured_fraction_max 0.969
_diffrn_reflns_limit_h_max 10
_diffrn_reflns_limit_h_min -10
_diffrn_reflns_limit_k_max 10
_diffrn_reflns_limit_k_min -10
_diffrn_reflns_limit_l_max 12
_diffrn_reflns_limit_l_min -12
_diffrn_reflns_number 5143
_diffrn_reflns_point_group_measured_fraction_full 0.975
_diffrn_reflns_point_group_measured_fraction_max 0.969
_diffrn_reflns_theta_full 25.242
_diffrn_reflns_theta_max 28.365
_diffrn_reflns_theta_min 2.388
_exptl_absorpt_coefficient_mu 1.075
_exptl_absorpt_correction_T_max 0.7457
_exptl_absorpt_correction_T_min 0.6130
_exptl_absorpt_correction_type multi-scan
_exptl_absorpt_process_details 'SADABS, Bruker (2003)'
_exptl_crystal_colour blue
_exptl_crystal_density_diffrn 1.352
_exptl_crystal_density_meas ?
_exptl_crystal_description block
_exptl_crystal_F_000 223
_exptl_crystal_recrystallization_method 'Re-crystallisation from solvent: acetonitrile'
_exptl_crystal_size_max 0.380
_exptl_crystal_size_mid 0.260
_exptl_crystal_size_min 0.200
_refine_diff_density_max 0.473
_refine_diff_density_min -0.291
_refine_diff_density_rms 0.049
_refine_ls_extinction_method none
_refine_ls_goodness_of_fit_ref 1.052
_refine_ls_hydrogen_treatment constr
_refine_ls_matrix_type full
_refine_ls_number_parameters 124
_refine_ls_number_reflns 2524
_refine_ls_number_restraints 0
_refine_ls_restrained_S_all 1.052
_refine_ls_R_factor_all 0.0259
_refine_ls_R_factor_gt 0.0251
_refine_ls_shift/su_max 0.001
_refine_ls_shift/su_mean 0.000
_refine_ls_structure_factor_coef Fsqd
_refine_ls_weighting_details 'w=1/[\s^2^(Fo^2^)+(0.0537P)^2^+0.0362P] where P=(Fo^2^+2Fc^2^)/3'
_refine_ls_weighting_scheme calc
_refine_ls_wR_factor_gt 0.0717
_refine_ls_wR_factor_ref 0.0722
_reflns_Friedel_coverage 0.000
_reflns_number_gt 2451
_reflns_number_total 2524
_reflns_threshold_expression 'I > 2\s(I)'
_cod_data_source_file c5cc07737k2.cif
_cod_data_source_block nrc008
_cod_depositor_comments
;
The following automatic conversions were performed:

'_exptl_crystal_density_meas' value 'n/a' was changed to '?' - the
value is perceived as not measured.

Automatic conversion script
Id: cif_fix_values 4268 2015-11-12 08:31:59Z antanas 

 Adding full bibliography for 7118389.cif.
;
_cod_database_code 7118389
_shelx_space_group_comment
; 
The symmetry employed for this shelxl refinement is uniquely defined 
by the following loop, which should always be used as a source of 
symmetry information in preference to the above space-group names. 
They are only intended as comments. 
;
_shelx_estimated_absorpt_t_min 0.686
_shelx_estimated_absorpt_t_max 0.814
_shelxl_version_number 2013-4

loop_
_space_group_symop_operation_xyz
'x, y, z'
'-x, -y, -z'

loop_
_atom_site_label
_atom_site_type_symbol
_atom_site_fract_x
_atom_site_fract_y
_atom_site_fract_z
_atom_site_U_iso_or_equiv
_atom_site_adp_type
_atom_site_occupancy
_atom_site_site_symmetry_order
_atom_site_calc_flag
_atom_site_refinement_flags_posn
_atom_site_refinement_flags_adp
_atom_site_refinement_flags_occupancy
Cu1 Cu 1.0000 0.5000 0.0000 0.02841(9) Uani 1 2 d S . P
O1 O 0.86513(13) 0.60442(12) -0.14319(11) 0.0360(2) Uani 1 1 d . . .
O2 O 1.05770(18) 0.43757(16) -0.27768(15) 0.0543(3) Uani 1 1 d . . .
N1 N 0.82470(14) 0.29033(13) 0.09556(12) 0.0286(2) Uani 1 1 d . . .
C1 C 0.93314(19) 0.54376(18) -0.26020(17) 0.0389(3) Uani 1 1 d . . .
H1A H 0.8823 0.5849 -0.3406 0.047 Uiso 1 1 calc R U .
C2 C 0.64056(17) 0.30381(15) 0.11582(14) 0.0295(2) Uani 1 1 d . . .
H2A H 0.5937 0.4157 0.0825 0.035 Uiso 1 1 calc R U .
C3 C 0.51473(16) 0.16287(16) 0.18289(14) 0.0292(2) Uani 1 1 d . . .
H3A H 0.3845 0.1795 0.1960 0.035 Uiso 1 1 calc R U .
C4 C 0.57849(16) -0.00359(15) 0.23133(13) 0.0269(2) Uani 1 1 d . . .
C5 C 0.77187(17) -0.01696(15) 0.20705(15) 0.0326(2) Uani 1 1 d . . .
H5A H 0.8235 -0.1276 0.2360 0.039 Uiso 1 1 calc R U .
C6 C 0.88831(17) 0.13017(16) 0.14112(16) 0.0341(3) Uani 1 1 d . . .
H6A H 1.0191 0.1178 0.1273 0.041 Uiso 1 1 calc R U .
C7 C 0.44683(18) -0.16436(16) 0.30994(15) 0.0332(2) Uani 1 1 d . . .
C8 C 0.2463(2) -0.1246(2) 0.3143(3) 0.0697(6) Uani 1 1 d . . .
H8A H 0.1934 -0.0391 0.3717 0.105 Uiso 1 1 calc R U .
H8B H 0.1670 -0.2313 0.3671 0.105 Uiso 1 1 calc R U .
H8C H 0.2485 -0.0777 0.2070 0.105 Uiso 1 1 calc R U .
C9 C 0.5251(2) -0.2989(2) 0.21881(19) 0.0464(3) Uani 1 1 d . . .
H9A H 0.5268 -0.2504 0.1118 0.070 Uiso 1 1 calc R U .
H9B H 0.4434 -0.4041 0.2715 0.070 Uiso 1 1 calc R U .
H9C H 0.6547 -0.3275 0.2152 0.070 Uiso 1 1 calc R U .
C10 C 0.4475(3) -0.2453(2) 0.47545(17) 0.0539(4) Uani 1 1 d . . .
H10A H 0.3993 -0.1623 0.5362 0.081 Uiso 1 1 calc R U .
H10B H 0.5778 -0.2749 0.4695 0.081 Uiso 1 1 calc R U .
H10C H 0.3660 -0.3506 0.5267 0.081 Uiso 1 1 calc R U .

loop_
_atom_site_aniso_label
_atom_site_aniso_U_11
_atom_site_aniso_U_22
_atom_site_aniso_U_33
_atom_site_aniso_U_23
_atom_site_aniso_U_13
_atom_site_aniso_U_12
Cu1 0.02852(12) 0.01937(11) 0.03747(13) -0.00348(8) -0.01595(8) 0.00052(7)
O1 0.0367(4) 0.0276(4) 0.0439(5) -0.0026(4) -0.0211(4) 0.0004(3)
O2 0.0464(6) 0.0489(7) 0.0626(7) -0.0179(5) -0.0136(5) 0.0037(5)
N1 0.0299(5) 0.0215(4) 0.0347(5) -0.0050(4) -0.0145(4) 0.0008(4)
C1 0.0357(6) 0.0362(7) 0.0433(7) -0.0021(5) -0.0183(5) -0.0079(5)
C2 0.0322(5) 0.0228(5) 0.0341(5) -0.0056(4) -0.0158(4) 0.0044(4)
C3 0.0283(5) 0.0277(5) 0.0327(5) -0.0075(4) -0.0140(4) 0.0033(4)
C4 0.0304(5) 0.0239(5) 0.0270(5) -0.0066(4) -0.0116(4) 0.0001(4)
C5 0.0329(6) 0.0214(5) 0.0435(6) -0.0059(5) -0.0171(5) 0.0030(4)
C6 0.0281(5) 0.0245(6) 0.0481(7) -0.0057(5) -0.0164(5) 0.0026(4)
C7 0.0339(6) 0.0271(6) 0.0374(6) -0.0062(5) -0.0132(5) -0.0041(4)
C8 0.0357(7) 0.0416(9) 0.1205(18) -0.0098(10) -0.0258(9) -0.0042(6)
C9 0.0583(9) 0.0390(7) 0.0502(8) -0.0194(6) -0.0223(7) -0.0062(6)
C10 0.0782(12) 0.0434(8) 0.0326(6) -0.0022(6) -0.0138(7) -0.0220(8)

loop_
_atom_type_symbol
_atom_type_description
_atom_type_scat_dispersion_real
_atom_type_scat_dispersion_imag
_atom_type_scat_source
C C 0.0033 0.0016 'International Tables Vol C Tables 4.2.6.8 and 6.1.1.4'
H H 0.0000 0.0000 'International Tables Vol C Tables 4.2.6.8 and 6.1.1.4'
N N 0.0061 0.0033 'International Tables Vol C Tables 4.2.6.8 and 6.1.1.4'
O O 0.0106 0.0060 'International Tables Vol C Tables 4.2.6.8 and 6.1.1.4'
Cu Cu 0.3201 1.2651 'International Tables Vol C Tables 4.2.6.8 and 6.1.1.4'

loop_
_geom_angle_atom_site_label_1
_geom_angle_atom_site_label_2
_geom_angle_atom_site_label_3
_geom_angle
_geom_angle_site_symmetry_1
_geom_angle_site_symmetry_3
O1 Cu1 O1 180.0 . 2_765
O1 Cu1 N1 90.22(4) . .
O1 Cu1 N1 89.78(4) 2_765 .
O1 Cu1 N1 89.78(4) . 2_765
O1 Cu1 N1 90.22(4) 2_765 2_765
N1 Cu1 N1 180.0 . 2_765
C1 O1 Cu1 107.91(8) . .
C2 N1 C6 117.29(10) . .
C2 N1 Cu1 121.40(8) . .
C6 N1 Cu1 121.30(8) . .
O2 C1 O1 125.61(13) . .
N1 C2 C3 123.17(11) . .
C2 C3 C4 120.12(11) . .
C3 C4 C5 116.36(11) . .
C3 C4 C7 122.95(11) . .
C5 C4 C7 120.68(10) . .
C6 C5 C4 120.17(11) . .
N1 C6 C5 122.87(11) . .
C8 C7 C4 112.54(11) . .
C8 C7 C10 110.86(16) . .
C4 C7 C10 108.47(11) . .
C8 C7 C9 107.96(14) . .
C4 C7 C9 109.33(11) . .
C10 C7 C9 107.55(13) . .

loop_
_geom_bond_atom_site_label_1
_geom_bond_atom_site_label_2
_geom_bond_distance
_geom_bond_site_symmetry_2
Cu1 O1 1.9635(9) .
Cu1 O1 1.9635(9) 2_765
Cu1 N1 2.0052(10) .
Cu1 N1 2.0052(10) 2_765
O1 C1 1.2756(19) .
O2 C1 1.219(2) .
N1 C2 1.3344(15) .
N1 C6 1.3454(15) .
C2 C3 1.3817(17) .
C3 C4 1.3931(16) .
C4 C5 1.3950(16) .
C4 C7 1.5247(16) .
C5 C6 1.3800(17) .
C7 C8 1.514(2) .
C7 C10 1.529(2) .
C7 C9 1.5418(19) .

loop_
_geom_torsion_atom_site_label_1
_geom_torsion_atom_site_label_2
_geom_torsion_atom_site_label_3
_geom_torsion_atom_site_label_4
_geom_torsion
Cu1 O1 C1 O2 1.10(17)
C6 N1 C2 C3 1.15(18)
Cu1 N1 C2 C3 -179.19(9)
N1 C2 C3 C4 -0.84(18)
C2 C3 C4 C5 -0.38(17)
C2 C3 C4 C7 178.40(11)
C3 C4 C5 C6 1.23(18)
C7 C4 C5 C6 -177.57(11)
C2 N1 C6 C5 -0.24(19)
Cu1 N1 C6 C5 -179.90(10)
C4 C5 C6 N1 -1.0(2)
C3 C4 C7 C8 5.6(2)
C5 C4 C7 C8 -175.65(15)
C3 C4 C7 C10 -117.41(14)
C5 C4 C7 C10 61.32(16)
C3 C4 C7 C9 125.59(13)
C5 C4 C7 C9 -55.69(15)
